data_7124317
loop_
_publ_author_name
'M\"uller, Matthias'
'Buchner, Magnus Richard'

_publ_section_title
;
 Preparation and Crystal Structures of the Beryllium Ammines [Be(NH3)4]X2
 (X = Br, I, CN, SCN, N3) and Be(NH3)2X&#x2019;2 (X&#x2019; = Cl, Br, I).
;
_journal_name_full 'Chemical Communications'
_journal_paper_doi 10.1039/C9CC07712J
_journal_year 2019
_chemical_formula_moiety 'Be Cl2 H6 N2'
_chemical_formula_sum 'Be Cl2 H6 N2'
_chemical_formula_weight 113.98
_space_group_crystal_system monoclinic
_space_group_IT_number 14
_space_group_name_Hall '-P 2yn'
_space_group_name_H-M_alt 'P 1 21/n 1'
_symmetry_space_group_name_Hall '-P 2yn'
_symmetry_space_group_name_H-M 'P 1 21/n 1'
_atom_sites_solution_hydrogens difmap
_audit_creation_method SHELXL-2018/3
_audit_update_record
;
2019-09-26 deposited with the CCDC.    2019-10-15 downloaded from the CCDC.
;
_cell_angle_alpha 90
_cell_angle_beta 100.321(3)
_cell_angle_gamma 90
_cell_formula_units_Z 4
_cell_length_a 6.5519(2)
_cell_length_b 11.8065(3)
_cell_length_c 6.6589(2)
_cell_measurement_reflns_used 14658
_cell_measurement_temperature 100(2)
_cell_measurement_theta_max 158.15
_cell_measurement_theta_min 15.00
_cell_volume 506.76(3)
_computing_structure_refinement 'SHELXL-2018/3 (Sheldrick, 2018)'
_diffrn_ambient_temperature 100(2)
_diffrn_detector_area_resol_mean 5.81
_diffrn_measured_fraction_theta_full 0.999
_diffrn_measured_fraction_theta_max 0.996
_diffrn_measurement_device_type 'STOE STADIVARI'
_diffrn_measurement_method 'rotation method, \w scans'
_diffrn_radiation_type CuK\a
_diffrn_radiation_wavelength 1.54178
_diffrn_reflns_av_R_equivalents 0.0323
_diffrn_reflns_av_unetI/netI 0.0142
_diffrn_reflns_Laue_measured_fraction_full 0.999
_diffrn_reflns_Laue_measured_fraction_max 0.996
_diffrn_reflns_limit_h_max 7
_diffrn_reflns_limit_h_min -8
_diffrn_reflns_limit_k_max 14
_diffrn_reflns_limit_k_min -14
_diffrn_reflns_limit_l_max 8
_diffrn_reflns_limit_l_min -5
_diffrn_reflns_number 8180
_diffrn_reflns_point_group_measured_fraction_full 0.999
_diffrn_reflns_point_group_measured_fraction_max 0.996
_diffrn_reflns_theta_full 67.679
_diffrn_reflns_theta_max 78.689
_diffrn_reflns_theta_min 7.504
_diffrn_source 'GeniX 3D HF Cu'
_exptl_absorpt_coefficient_mu 10.140
_exptl_absorpt_correction_T_max 0.5133
_exptl_absorpt_correction_T_min 0.0736
_exptl_absorpt_correction_type multi-scan
_exptl_absorpt_process_details
;
STOE LANA, absorption correction by scaling of reflection intensities.
J. Koziskova, F. Hahn, J. Richter, J. Kozisek, "Comparison of different
absorption corrections on the model structure of tetrakis(\m~2~-acetato)-
diaqua-di-copper(II)", Acta Chimica Slovaca, vol. 9, no. 2, 2016, pp. 136 - 140.
Afterwards a spherical absorption correction was performed within STOE LANA.
;
_exptl_crystal_colour colorless
_exptl_crystal_density_diffrn 1.494
_exptl_crystal_description block
_exptl_crystal_F_000 232
_exptl_crystal_size_max 0.05
_exptl_crystal_size_mid 0.03
_exptl_crystal_size_min 0.03
_refine_diff_density_max 0.316
_refine_diff_density_min -0.376
_refine_diff_density_rms 0.080
_refine_ls_extinction_coef 0.0045(13)
_refine_ls_extinction_expression Fc^*^=kFc[1+0.001xFc^2^\l^3^/sin(2\q)]^-1/4^
_refine_ls_extinction_method 'SHELXL-2018/3 (Sheldrick 2018)'
_refine_ls_goodness_of_fit_ref 1.097
_refine_ls_hydrogen_treatment refall
_refine_ls_matrix_type full
_refine_ls_number_parameters 71
_refine_ls_number_reflns 1092
_refine_ls_number_restraints 0
_refine_ls_restrained_S_all 1.097
_refine_ls_R_factor_all 0.0368
_refine_ls_R_factor_gt 0.0338
_refine_ls_shift/su_max 0.001
_refine_ls_shift/su_mean 0.000
_refine_ls_structure_factor_coef Fsqd
_refine_ls_weighting_details 'w=1/[\s^2^(Fo^2^)+(0.0672P)^2^+0.1590P] where P=(Fo^2^+2Fc^2^)/3'
_refine_ls_weighting_scheme calc
_refine_ls_wR_factor_gt 0.0918
_refine_ls_wR_factor_ref 0.0957
_reflns_Friedel_coverage 0.000
_reflns_number_gt 1005
_reflns_number_total 1092
_reflns_threshold_expression 'I > 2\s(I)'
_cod_data_source_file c9cc07712j2.cif
_cod_data_source_block 4_CCDC2
_cod_database_code 7124317
_shelx_shelxl_version_number 2018/3
_shelx_space_group_comment
;
The symmetry employed for this shelxl refinement is uniquely defined
by the following loop, which should always be used as a source of
symmetry information in preference to the above space-group names.
They are only intended as comments.
;

loop_
_space_group_symop_operation_xyz
'x, y, z'
'-x+1/2, y+1/2, -z+1/2'
'-x, -y, -z'
'x-1/2, -y-1/2, z-1/2'

loop_
_atom_site_label
_atom_site_type_symbol
_atom_site_fract_x
_atom_site_fract_y
_atom_site_fract_z
_atom_site_U_iso_or_equiv
_atom_site_adp_type
_atom_site_occupancy
_atom_site_site_symmetry_order
_atom_site_calc_flag
Cl1 Cl 0.78768(6) 0.54333(4) 0.71281(7) 0.0277(2) Uani 1 1 d
Cl2 Cl 0.94067(7) 0.75300(4) 0.43330(7) 0.0302(2) Uani 1 1 d
N1 N 0.7126(3) 0.54428(15) 0.2446(3) 0.0283(4) Uani 1 1 d
N2 N 0.4864(3) 0.70013(15) 0.4421(3) 0.0285(4) Uani 1 1 d
Be1 Be 0.7213(4) 0.6347(2) 0.4488(4) 0.0273(5) Uani 1 1 d
H1 H 0.828(5) 0.512(3) 0.249(5) 0.041(7) Uiso 1 1 d
H2 H 0.624(5) 0.495(3) 0.246(4) 0.041(7) Uiso 1 1 d
H3 H 0.680(4) 0.576(2) 0.136(5) 0.030(6) Uiso 1 1 d
H4 H 0.384(5) 0.657(3) 0.407(5) 0.050(8) Uiso 1 1 d
H5 H 0.458(5) 0.763(3) 0.366(5) 0.040(7) Uiso 1 1 d
H6 H 0.473(5) 0.724(3) 0.550(5) 0.042(8) Uiso 1 1 d

loop_
_atom_site_aniso_label
_atom_site_aniso_U_11
_atom_site_aniso_U_22
_atom_site_aniso_U_33
_atom_site_aniso_U_23
_atom_site_aniso_U_13
_atom_site_aniso_U_12
Cl1 0.0242(3) 0.0261(3) 0.0322(3) 0.00155(15) 0.00330(18) 0.00088(15)
Cl2 0.0280(3) 0.0292(3) 0.0331(3) -0.00103(16) 0.00463(19) -0.00613(16)
N1 0.0252(9) 0.0265(9) 0.0323(9) -0.0001(7) 0.0022(7) -0.0007(7)
N2 0.0261(8) 0.0282(9) 0.0308(8) 0.0009(7) 0.0040(6) 0.0013(7)
Be1 0.0226(11) 0.0261(11) 0.0328(12) -0.0011(9) 0.0038(9) -0.0003(9)

loop_
_atom_type_symbol
_atom_type_description
_atom_type_scat_dispersion_real
_atom_type_scat_dispersion_imag
_atom_type_scat_source
Be Be 0.0038 0.0014 'International Tables Vol C Tables 4.2.6.8 and 6.1.1.4'
H H 0.0000 0.0000 'International Tables Vol C Tables 4.2.6.8 and 6.1.1.4'
N N 0.0311 0.0180 'International Tables Vol C Tables 4.2.6.8 and 6.1.1.4'
Cl Cl 0.3639 0.7018 'International Tables Vol C Tables 4.2.6.8 and 6.1.1.4'

loop_
_geom_angle_atom_site_label_1
_geom_angle_atom_site_label_2
_geom_angle_atom_site_label_3
_geom_angle
N2 Be1 N1 110.86(16)
N2 Be1 Cl2 109.31(14)
N1 Be1 Cl2 108.17(14)
N2 Be1 Cl1 108.17(14)
N1 Be1 Cl1 108.91(14)
Cl2 Be1 Cl1 111.44(12)

loop_
_geom_bond_atom_site_label_1
_geom_bond_atom_site_label_2
_geom_bond_distance
Cl1 Be1 2.042(3)
Cl2 Be1 2.020(3)
N1 Be1 1.722(3)
N2 Be1 1.715(3)

loop_
_geom_hbond_atom_site_label_D
_geom_hbond_atom_site_label_H
_geom_hbond_atom_site_label_A
_geom_hbond_distance_DH
_geom_hbond_distance_HA
_geom_hbond_distance_DA
_geom_hbond_angle_DHA
_geom_hbond_site_symmetry_A
_geom_hbond_publ_flag
N1 H3 Cl2 0.81(3) 2.76(3) 3.4461(19) 145(2) 4_575 yes
N1 H2 Cl1 0.82(3) 2.80(3) 3.4966(18) 144(3) 3_666 yes
N1 H1 Cl1 0.84(3) 2.57(3) 3.3969(18) 168(3) 3_766 yes
N2 H6 Cl2 0.79(3) 2.62(3) 3.3831(19) 165(3) 4_576 yes
N2 H5 Cl2 0.90(3) 2.87(3) 3.3929(19) 119(2) 4_575 yes
N2 H5 Cl1 0.90(3) 2.67(3) 3.5338(18) 163(3) 4_575 yes
N2 H4 Cl1 0.84(4) 2.68(4) 3.4478(19) 153(3) 3_666 yes
